data_7205816
loop_
_publ_author_name
'Zhang, Wen-Hua'
'Sulaiman, Norlela Binte'
'Tio, P. X. Shaun'
'Hor, T. S. Andy'

_publ_section_title
;
 Nuclearity growth towards Ni(ii) cubane in self-assembly with
 2-hydroxymethyl pyridine (hmpH) and 5-ethoxycarbonyl-2-hydroxymethyl
 pyridine (5-ehmpH)
;
_journal_issue 8
_journal_name_full CrystEngComm
_journal_page_first 2915
_journal_paper_doi 10.1039/c0ce00831a
_journal_volume 13
_journal_year 2011
_chemical_formula_sum 'C82 H99 Br6 N9 Ni3 O28'
_chemical_formula_weight 2314.29
_chemical_name_systematic
;
?
;
_space_group_IT_number 5
_symmetry_cell_setting monoclinic
_symmetry_space_group_name_Hall 'C 2y'
_symmetry_space_group_name_H-M 'C 1 2 1'
_atom_sites_solution_hydrogens geom
_atom_sites_solution_primary direct
_atom_sites_solution_secondary difmap
_audit_creation_method SHELXL-97
_cell_angle_alpha 90.00
_cell_angle_beta 110.33(3)
_cell_angle_gamma 90.00
_cell_formula_units_Z 2
_cell_length_a 28.336(6)
_cell_length_b 8.9991(18)
_cell_length_c 21.869(4)
_cell_measurement_reflns_used 966
_cell_measurement_temperature 100(2)
_cell_measurement_theta_max 18.65
_cell_measurement_theta_min 2.48
_cell_volume 5229(2)
_computing_cell_refinement 'Bruker SMART'
_computing_data_collection 'Bruker SMART'
_computing_data_reduction 'Bruker SAINT'
_computing_molecular_graphics 'Bruker SHELXTL'
_computing_publication_material 'Bruker SHELXTL'
_computing_structure_refinement 'SHELXL-97 (Sheldrick, 1997)'
_computing_structure_solution 'SHELXS-97 (Sheldrick, 1990)'
_diffrn_ambient_temperature 100(2)
_diffrn_measured_fraction_theta_full 0.997
_diffrn_measured_fraction_theta_max 0.997
_diffrn_measurement_device_type 'CCD area detector'
_diffrn_measurement_method 'phi and omega scans'
_diffrn_radiation_monochromator graphite
_diffrn_radiation_source 'fine-focus sealed tube'
_diffrn_radiation_type MoK\a
_diffrn_radiation_wavelength 0.71073
_diffrn_reflns_av_R_equivalents 0.0518
_diffrn_reflns_av_sigmaI/netI 0.1124
_diffrn_reflns_limit_h_max 33
_diffrn_reflns_limit_h_min -32
_diffrn_reflns_limit_k_max 10
_diffrn_reflns_limit_k_min -10
_diffrn_reflns_limit_l_max 26
_diffrn_reflns_limit_l_min -24
_diffrn_reflns_number 15506
_diffrn_reflns_theta_full 27.53
_diffrn_reflns_theta_max 25.00
_diffrn_reflns_theta_min 1.51
_exptl_absorpt_coefficient_mu 2.899
_exptl_absorpt_correction_T_max 0.8012
_exptl_absorpt_correction_T_min 0.3901
_exptl_absorpt_correction_type multi-scan
_exptl_absorpt_process_details 'Sadabs, (Sheldrick 2001)'
_exptl_crystal_colour Blue
_exptl_crystal_density_diffrn 1.470
_exptl_crystal_density_method 'not measured'
_exptl_crystal_description Block
_exptl_crystal_F_000 2344
_exptl_crystal_size_max 0.40
_exptl_crystal_size_mid 0.10
_exptl_crystal_size_min 0.08
_refine_diff_density_max 1.775
_refine_diff_density_min -1.726
_refine_diff_density_rms 0.169
_refine_ls_abs_structure_details 'Flack H D (1983), Acta Cryst. A39, 876-881'
_refine_ls_abs_structure_Flack 0.012(17)
_refine_ls_extinction_method none
_refine_ls_goodness_of_fit_ref 0.992
_refine_ls_hydrogen_treatment constr
_refine_ls_matrix_type full
_refine_ls_number_parameters 541
_refine_ls_number_reflns 11503
_refine_ls_number_restraints 4
_refine_ls_restrained_S_all 0.992
_refine_ls_R_factor_all 0.1406
_refine_ls_R_factor_gt 0.0802
_refine_ls_shift/su_max 0.000
_refine_ls_shift/su_mean 0.000
_refine_ls_structure_factor_coef Fsqd
_refine_ls_weighting_details 'calc w=1/[\s^2^(Fo^2^)+(0.1260P)^2^+0.0000P] where P=(Fo^2^+2Fc^2^)/3'
_refine_ls_weighting_scheme calc
_refine_ls_wR_factor_gt 0.1967
_refine_ls_wR_factor_ref 0.2377
_reflns_number_gt 6359
_reflns_number_total 8943
_reflns_threshold_expression >2sigma(I)
_cod_data_source_file c0ce00831a.txt
_cod_data_source_block Ni(ehmpH)3Br2
_cod_depositor_comments
;
The following automatic conversions were performed:
'_symmetry_cell_setting' value 'Monoclinic' changed to 'monoclinic'
according to '/home/saulius/struct/CIF-dictionaries/cif_core.dic'
dictionary named 'cif_core.dic' version 2.4.1 from
2010-06-29.

'_exptl_absorpt_correction_type' value 'Multi-scan' changed
to 'multi-scan' according to
'/home/saulius/struct/CIF-dictionaries/cif_core.dic' dictionary named
'cif_core.dic' version 2.4.1 from 2010-06-29.

Automatic conversion script
Id: cif_fix_enum 1555 2011-01-17 13:19:09Z saulius 
;
_cod_original_cell_volume 5229.1(18)
_cod_original_sg_symbol_H-M C2
_cod_database_code 7205816

loop_
_symmetry_equiv_pos_as_xyz
'x, y, z'
'-x, y, -z'
'x+1/2, y+1/2, z'
'-x+1/2, y+1/2, -z'

loop_
_atom_site_label
_atom_site_type_symbol
_atom_site_fract_x
_atom_site_fract_y
_atom_site_fract_z
_atom_site_U_iso_or_equiv
_atom_site_adp_type
_atom_site_occupancy
_atom_site_symmetry_multiplicity
_atom_site_calc_flag
_atom_site_refinement_flags
_atom_site_disorder_assembly
_atom_site_disorder_group
Ni1 Ni 0.63412(5) 2.79360(14) 0.96141(6) 0.0353(3) Uani 1 1 d . . .
Ni2 Ni 1.0000 1.7171(2) 1.5000 0.0747(8) Uani 1 2 d S . .
Br1 Br 0.77405(3) 0.66408(11) 0.92503(4) 0.0360(2) Uani 1 1 d . . .
Br2 Br 0.49022(4) 0.98369(13) 0.83938(6) 0.0521(3) Uani 1 1 d . . .
Br3A Br 0.86411(10) 2.4788(5) 1.42138(12) 0.0723(14) Uani 0.511(6) 1 d P A 1
Br3B Br 0.87068(13) 2.3504(4) 1.42463(13) 0.0715(13) Uani 0.489(6) 1 d P A 2
O1 O 0.5855(4) 2.9631(10) 0.9577(4) 0.0665(14) Uani 1 1 d . . .
HO1 H 0.5618 2.9985 0.9265 0.080 Uiso 1 1 d R . .
O2 O 0.7381(5) 2.7528(13) 1.2820(4) 0.093(4) Uani 1 1 d . . .
O3 O 0.7632(4) 2.6386(13) 1.2109(4) 0.075(3) Uani 1 1 d . . .
O4 O 0.6908(3) 2.9366(7) 0.9593(3) 0.0417(17) Uani 1 1 d . . .
HO4 H 0.7154 2.9770 0.9889 0.050 Uiso 1 1 d R . .
O5 O 0.5122(3) 2.5700(12) 0.7293(4) 0.068(3) Uani 1 1 d . . .
O6 O 0.5236(4) 2.6782(17) 0.6430(4) 0.097(4) Uani 1 1 d . . .
O7 O 0.6854(3) 2.6214(10) 0.9779(4) 0.0665(14) Uani 1 1 d . . .
HO7 H 0.7173 2.6155 0.9927 0.080 Uiso 1 1 d R . .
O8 O 0.4285(2) 2.3797(8) 0.9000(3) 0.0384(16) Uani 1 1 d . . .
O9 O 0.4319(3) 2.6274(8) 0.9074(3) 0.0427(17) Uani 1 1 d . . .
O10 O 1.0332(3) 1.5367(10) 1.4912(4) 0.0665(14) Uani 1 1 d . B .
HO10 H 1.0617 1.4974 1.5161 0.080 Uiso 1 1 d R . .
O11 O 0.8552(3) 1.9329(9) 1.2725(4) 0.054(2) Uani 1 1 d . . .
O12 O 0.8679(3) 1.8316(10) 1.1852(4) 0.060(2) Uani 1 1 d . . .
N1 N 0.6479(3) 2.8298(9) 1.0586(4) 0.037(2) Uani 1 1 d . . .
N2 N 0.6216(3) 2.8088(10) 0.8618(4) 0.040(2) Uani 1 1 d . . .
N3 N 0.5868(3) 2.6118(9) 0.9502(4) 0.0329(18) Uani 1 1 d . . .
N4 N 0.9716(5) 1.6945(11) 1.3995(4) 0.065(3) Uani 1 1 d . B .
C1 C 0.5774(5) 2.9927(15) 1.0165(5) 0.0607(19) Uani 1 1 d . . .
H1A H 0.5450 2.9484 1.0147 0.073 Uiso 1 1 calc R . .
H1B H 0.5753 3.1014 1.0219 0.073 Uiso 1 1 calc R . .
C2 C 0.6191(4) 2.9305(12) 1.0740(5) 0.043(3) Uani 1 1 d . . .
C3 C 0.6263(5) 2.9717(14) 1.1372(5) 0.048(3) Uani 1 1 d . . .
H3 H 0.6059 3.0463 1.1462 0.058 Uiso 1 1 calc R . .
C4 C 0.6627(5) 2.9046(16) 1.1858(6) 0.062(4) Uani 1 1 d . . .
H4 H 0.6674 2.9287 1.2298 0.074 Uiso 1 1 calc R . .
C5 C 0.6938(5) 2.7996(14) 1.1719(5) 0.052(3) Uani 1 1 d . . .
C6 C 0.6853(4) 2.7689(13) 1.1080(5) 0.045(3) Uani 1 1 d . . .
H6 H 0.7072 2.7007 1.0979 0.054 Uiso 1 1 calc R . .
C7 C 0.7337(6) 2.7227(16) 1.2221(6) 0.060(4) Uani 1 1 d . . .
C8 C 0.7767(8) 2.676(3) 1.3345(6) 0.115(7) Uani 1 1 d . . .
H8A H 0.8111 2.7036 1.3366 0.139 Uiso 1 1 calc R . .
H8B H 0.7728 2.5665 1.3307 0.139 Uiso 1 1 calc R . .
C9 C 0.7640(12) 2.739(4) 1.3944(16) 0.224(16) Uiso 1 1 d . . .
H9A H 0.7873 2.6960 1.4349 0.336 Uiso 1 1 calc R . .
H9B H 0.7294 2.7121 1.3896 0.336 Uiso 1 1 calc R . .
H9C H 0.7675 2.8471 1.3958 0.336 Uiso 1 1 calc R . .
C10 C 0.6901(5) 2.9860(15) 0.8972(5) 0.0607(19) Uani 1 1 d . . .
H10A H 0.7239 2.9726 0.8939 0.073 Uiso 1 1 calc R . .
H10B H 0.6816 3.0930 0.8919 0.073 Uiso 1 1 calc R . .
C11 C 0.6515(4) 2.8979(13) 0.8437(5) 0.043(3) Uani 1 1 d . . .
C12 C 0.6468(5) 2.9098(16) 0.7786(5) 0.062(4) Uani 1 1 d . . .
H12 H 0.6698 2.9703 0.7669 0.075 Uiso 1 1 calc R . .
C13 C 0.6102(4) 2.8372(17) 0.7316(6) 0.061(4) Uani 1 1 d . . .
H13 H 0.6062 2.8490 0.6869 0.073 Uiso 1 1 calc R . .
C14 C 0.5785(5) 2.7447(16) 0.7506(5) 0.058(4) Uani 1 1 d . . .
C15 C 0.5847(5) 2.7315(13) 0.8165(5) 0.050(3) Uani 1 1 d . . .
H15 H 0.5631 2.6682 0.8296 0.059 Uiso 1 1 calc R . .
C16 C 0.5349(5) 2.660(2) 0.7021(6) 0.073(4) Uani 1 1 d . . .
C17 C 0.4684(4) 2.494(2) 0.6848(6) 0.073(4) Uani 1 1 d . . .
H17A H 0.4788 2.4209 0.6583 0.087 Uiso 1 1 calc R . .
H17B H 0.4453 2.5668 0.6552 0.087 Uiso 1 1 calc R . .
C18 C 0.4423(7) 2.416(3) 0.7275(7) 0.129(9) Uani 1 1 d . . .
H18A H 0.4678 2.3688 0.7649 0.194 Uiso 1 1 calc R . .
H18B H 0.4192 2.3399 0.7015 0.194 Uiso 1 1 calc R . .
H18C H 0.4235 2.4891 0.7430 0.194 Uiso 1 1 calc R . .
C19 C 0.6648(3) 2.4782(12) 0.9576(5) 0.035(2) Uani 1 1 d . . .
H19A H 0.6818 2.4038 0.9914 0.042 Uiso 1 1 calc R . .
H19B H 0.6703 2.4499 0.9168 0.042 Uiso 1 1 calc R . .
C20 C 0.6090(3) 2.4806(12) 0.9463(4) 0.035(2) Uani 1 1 d . . .
C21 C 0.5809(4) 2.3480(11) 0.9309(5) 0.037(2) Uani 1 1 d . . .
H21 H 0.5967 2.2562 0.9286 0.044 Uiso 1 1 calc R . .
C22 C 0.5289(4) 2.3546(11) 0.9192(5) 0.037(2) Uani 1 1 d . . .
H22 H 0.5089 2.2672 0.9095 0.044 Uiso 1 1 calc R . .
C23 C 0.5073(3) 2.4938(12) 0.9222(4) 0.034(2) Uani 1 1 d . . .
C24 C 0.5380(3) 2.6174(11) 0.9394(4) 0.032(2) Uani 1 1 d . . .
H24 H 0.5234 2.7101 0.9437 0.039 Uiso 1 1 calc R . .
C25 C 0.4519(4) 2.5097(11) 0.9085(4) 0.034(2) Uani 1 1 d . . .
C26 C 0.3743(4) 2.3879(12) 0.8847(5) 0.041(2) Uani 1 1 d . . .
H26A H 0.3662 2.4782 0.9049 0.050 Uiso 1 1 calc R . .
H26B H 0.3631 2.3006 0.9037 0.050 Uiso 1 1 calc R . .
C27 C 0.3463(4) 2.3919(15) 0.8136(6) 0.056(3) Uani 1 1 d . . .
H27A H 0.3555 2.4816 0.7950 0.084 Uiso 1 1 calc R . .
H27B H 0.3100 2.3929 0.8056 0.084 Uiso 1 1 calc R . .
H27C H 0.3548 2.3038 0.7931 0.084 Uiso 1 1 calc R . .
C28 C 1.0323(5) 1.5074(15) 1.4237(6) 0.0607(19) Uani 1 1 d . . .
H28A H 1.0663 1.5253 1.4221 0.073 Uiso 1 1 calc R B .
H28B H 1.0239 1.4016 1.4129 0.073 Uiso 1 1 calc R . .
C29 C 0.9967(6) 1.5986(17) 1.3758(6) 0.077(4) Uani 1 1 d . B .
C30 C 0.9873(5) 1.5827(14) 1.3096(6) 0.058(3) Uani 1 1 d . . .
H30 H 1.0064 1.5155 1.2941 0.070 Uiso 1 1 calc R B .
C31 C 0.9483(5) 1.6687(16) 1.2655(6) 0.067(4) Uani 1 1 d . B .
H31 H 0.9416 1.6621 1.2199 0.081 Uiso 1 1 calc R . .
C32 C 0.9216(5) 1.7579(13) 1.2885(6) 0.057(3) Uani 1 1 d . . .
C33 C 0.9347(5) 1.7718(13) 1.3585(6) 0.054(3) Uani 1 1 d . B .
H33 H 0.9162 1.8385 1.3752 0.065 Uiso 1 1 calc R . .
C34 C 0.8793(4) 1.8411(13) 1.2417(6) 0.051(3) Uani 1 1 d . B .
C35 C 0.8135(4) 2.0230(16) 1.2297(6) 0.065(4) Uani 1 1 d . . .
H35A H 0.7888 1.9582 1.1978 0.078 Uiso 1 1 calc R . .
H35B H 0.8265 2.0956 1.2054 0.078 Uiso 1 1 calc R . .
C36 C 0.7893(5) 2.1015(17) 1.2698(7) 0.075(4) Uani 1 1 d . . .
H36A H 0.7753 2.0290 1.2923 0.112 Uiso 1 1 calc R . .
H36B H 0.7623 2.1647 1.2418 0.112 Uiso 1 1 calc R . .
H36C H 0.8143 2.1633 1.3021 0.112 Uiso 1 1 calc R . .
O13 O 1.0453(6) 1.8963(16) 1.5014(8) 0.040(4) Uiso 0.50 1 d P B -1
HO13 H 1.0756 1.9029 1.5028 0.048 Uiso 0.50 1 d PR B -1
O14 O 0.8232(12) 1.852(4) 1.5520(16) 0.147(8) Uiso 0.50 1 d PD B -1
O15 O 0.8084(13) 2.076(4) 1.5255(16) 0.147(8) Uiso 0.50 1 d P B -1
C37 C 1.0204(9) 2.044(3) 1.4949(12) 0.040(6) Uiso 0.50 1 d P B -1
H37A H 1.0176 2.0903 1.4528 0.048 Uiso 0.50 1 calc PR B -1
H37B H 1.0400 2.1106 1.5306 0.048 Uiso 0.50 1 calc PR B -1
C38 C 0.9667(6) 2.015(2) 1.4985(10) 0.047(7) Uiso 0.50 1 d PG B -1
C39 C 0.9367(6) 2.1398(17) 1.4944(9) 0.062(6) Uiso 0.50 1 d PG B -1
H39 H 0.9470 2.2338 1.4838 0.075 Uiso 0.50 1 calc PR B -1
C40 C 0.8916(6) 2.1267(17) 1.5058(10) 0.084(9) Uiso 0.50 1 d PGD B -1
H40 H 0.8711 2.2117 1.5030 0.100 Uiso 0.50 1 calc PR B -1
C41 C 0.8765(6) 1.9891(19) 1.5213(9) 0.067(7) Uiso 0.50 1 d PG B -1
C42 C 0.9065(7) 1.8646(16) 1.5254(10) 0.077(8) Uiso 0.50 1 d PGD B -1
H42 H 0.8961 1.7706 1.5360 0.092 Uiso 0.50 1 calc PR B -1
N5 N 0.9516(7) 1.8777(18) 1.5140(12) 0.17(2) Uiso 0.50 1 d PG B -1
C43 C 0.8370(13) 1.979(3) 1.5352(17) 0.090(9) Uiso 0.50 1 d PD B -1
C45 C 0.7936(16) 1.727(5) 1.6270(19) 0.129(11) Uiso 0.50 1 d PD B -1
H45A H 0.7967 1.6295 1.6091 0.193 Uiso 0.50 1 calc PR B -1
H45B H 0.7672 1.7240 1.6464 0.193 Uiso 0.50 1 calc PR B -1
H45C H 0.8256 1.7545 1.6605 0.193 Uiso 0.50 1 calc PR B -1
C44 C 0.7802(14) 1.840(5) 1.574(2) 0.129(11) Uiso 0.50 1 d PD B -1
H44A H 0.7499 1.8085 1.5372 0.155 Uiso 0.50 1 calc PR B -1
H44B H 0.7732 1.9374 1.5900 0.155 Uiso 0.50 1 calc PR B -1
C46 C 0.8967(14) 1.318(4) 1.6871(18) 0.094(10) Uiso 0.50 1 d P . .
O16 O 0.8900(11) 1.469(3) 1.6965(14) 0.128(9) Uiso 0.50 1 d P . .

loop_
_atom_site_aniso_label
_atom_site_aniso_U_11
_atom_site_aniso_U_22
_atom_site_aniso_U_33
_atom_site_aniso_U_23
_atom_site_aniso_U_13
_atom_site_aniso_U_12
Ni1 0.0337(7) 0.0401(7) 0.0305(7) -0.0096(6) 0.0090(5) -0.0042(6)
Ni2 0.128(3) 0.0394(12) 0.0413(13) 0.000 0.0100(14) 0.000
Br1 0.0305(5) 0.0435(5) 0.0336(5) 0.0019(5) 0.0106(4) 0.0006(5)
Br2 0.0442(6) 0.0576(7) 0.0547(7) -0.0058(6) 0.0174(5) -0.0024(6)
Br3A 0.0574(16) 0.100(3) 0.0498(16) 0.0045(16) 0.0063(11) 0.0180(17)
Br3B 0.096(2) 0.064(3) 0.0400(15) -0.0123(13) 0.0051(14) -0.0050(17)
O1 0.070(3) 0.066(3) 0.049(3) -0.002(2) 0.002(2) 0.015(3)
O2 0.127(10) 0.119(9) 0.032(5) -0.016(5) 0.028(5) -0.013(7)
O3 0.067(6) 0.122(9) 0.028(4) 0.003(5) 0.008(4) 0.002(6)
O4 0.045(4) 0.042(4) 0.036(4) -0.001(3) 0.011(3) -0.012(3)
O5 0.054(5) 0.108(8) 0.032(4) -0.030(5) 0.002(4) -0.005(5)
O6 0.087(7) 0.161(11) 0.034(5) -0.023(7) 0.009(4) -0.015(8)
O7 0.070(3) 0.066(3) 0.049(3) -0.002(2) 0.002(2) 0.015(3)
O8 0.032(4) 0.042(4) 0.045(4) -0.009(3) 0.019(3) -0.002(3)
O9 0.033(4) 0.044(4) 0.051(4) -0.001(3) 0.014(3) 0.004(3)
O10 0.070(3) 0.066(3) 0.049(3) -0.002(2) 0.002(2) 0.015(3)
O11 0.050(5) 0.059(5) 0.044(5) 0.005(4) 0.005(4) -0.001(4)
O12 0.063(5) 0.077(6) 0.032(4) 0.008(4) 0.007(4) -0.004(5)
N1 0.035(5) 0.042(5) 0.041(5) -0.013(4) 0.020(4) -0.015(4)
N2 0.031(4) 0.053(5) 0.032(4) -0.003(4) 0.004(3) 0.009(4)
N3 0.033(4) 0.036(4) 0.029(4) -0.005(3) 0.011(3) 0.001(4)
N4 0.109(9) 0.041(6) 0.032(5) 0.005(4) 0.010(5) 0.016(6)
C1 0.072(5) 0.059(4) 0.046(4) -0.009(4) 0.014(3) 0.011(4)
C2 0.043(6) 0.046(6) 0.051(6) -0.019(5) 0.031(5) -0.018(5)
C3 0.058(7) 0.057(7) 0.041(6) -0.019(6) 0.032(6) -0.010(6)
C4 0.073(9) 0.087(10) 0.044(7) -0.035(7) 0.044(7) -0.037(8)
C5 0.073(8) 0.058(7) 0.030(6) -0.025(5) 0.025(5) -0.034(7)
C6 0.044(6) 0.061(7) 0.034(6) -0.009(5) 0.019(5) -0.002(5)
C7 0.075(9) 0.078(9) 0.035(7) -0.019(6) 0.029(7) -0.031(8)
C8 0.173(19) 0.133(16) 0.026(7) 0.008(10) 0.015(9) -0.003(16)
C10 0.072(5) 0.059(4) 0.046(4) -0.009(4) 0.014(3) 0.011(4)
C11 0.035(6) 0.061(7) 0.035(6) 0.004(5) 0.014(5) 0.008(5)
C12 0.061(8) 0.091(10) 0.035(7) 0.010(7) 0.018(6) 0.010(7)
C13 0.035(6) 0.113(12) 0.037(6) -0.003(7) 0.016(5) 0.010(7)
C14 0.046(7) 0.096(10) 0.025(5) -0.010(6) 0.002(5) 0.020(7)
C15 0.054(7) 0.056(7) 0.036(6) -0.014(5) 0.012(5) 0.006(6)
C16 0.055(8) 0.123(13) 0.040(7) -0.020(9) 0.014(6) 0.027(10)
C17 0.041(7) 0.114(12) 0.047(7) -0.031(8) -0.005(5) -0.008(8)
C18 0.102(14) 0.24(3) 0.045(9) -0.044(12) 0.021(9) -0.047(16)
C19 0.033(5) 0.041(5) 0.035(5) -0.014(5) 0.015(4) 0.002(5)
C20 0.032(5) 0.045(6) 0.023(5) -0.004(4) 0.000(4) 0.000(5)
C21 0.031(5) 0.024(5) 0.054(6) 0.012(4) 0.013(4) 0.001(4)
C22 0.046(6) 0.029(5) 0.036(5) 0.000(4) 0.014(4) -0.006(4)
C23 0.028(5) 0.044(6) 0.027(5) 0.001(4) 0.008(4) 0.012(5)
C24 0.023(5) 0.041(5) 0.032(5) -0.008(4) 0.008(4) 0.004(4)
C25 0.039(5) 0.032(6) 0.031(5) -0.002(4) 0.010(4) -0.004(4)
C26 0.036(6) 0.040(6) 0.052(7) -0.009(5) 0.020(5) -0.008(5)
C27 0.041(7) 0.070(8) 0.049(7) 0.008(6) 0.004(5) -0.009(6)
C28 0.072(5) 0.059(4) 0.046(4) -0.009(4) 0.014(3) 0.011(4)
C29 0.103(12) 0.067(9) 0.040(8) 0.016(7) 0.000(7) 0.023(9)
C30 0.065(8) 0.054(7) 0.048(7) 0.004(6) 0.011(6) 0.016(6)
C31 0.091(10) 0.058(8) 0.039(6) 0.013(7) 0.006(6) -0.004(9)
C32 0.083(9) 0.047(7) 0.039(7) 0.013(5) 0.019(6) 0.004(7)
C33 0.069(8) 0.039(6) 0.047(7) 0.004(5) 0.010(6) -0.001(6)
C34 0.041(6) 0.049(7) 0.059(8) 0.011(6) 0.012(6) -0.010(5)
C35 0.041(7) 0.084(10) 0.055(8) 0.014(7) 0.000(5) 0.003(6)
C36 0.061(9) 0.088(11) 0.076(10) -0.004(8) 0.026(7) 0.000(8)

loop_
_atom_type_symbol
_atom_type_description
_atom_type_scat_dispersion_real
_atom_type_scat_dispersion_imag
_atom_type_scat_source
C C 0.0033 0.0016 'International Tables Vol C Tables 4.2.6.8 and 6.1.1.4'
H H 0.0000 0.0000 'International Tables Vol C Tables 4.2.6.8 and 6.1.1.4'
N N 0.0061 0.0033 'International Tables Vol C Tables 4.2.6.8 and 6.1.1.4'
O O 0.0106 0.0060 'International Tables Vol C Tables 4.2.6.8 and 6.1.1.4'
Ni Ni 0.3393 1.1124 'International Tables Vol C Tables 4.2.6.8 and 6.1.1.4'
Br Br -0.2901 2.4595 'International Tables Vol C Tables 4.2.6.8 and 6.1.1.4'

loop_
_geom_angle_atom_site_label_1
_geom_angle_atom_site_label_2
_geom_angle_atom_site_label_3
_geom_angle
_geom_angle_site_symmetry_1
_geom_angle_site_symmetry_3
_geom_angle_publ_flag
O1 Ni1 N1 78.8(3) . . ?
O1 Ni1 O4 93.1(4) . . ?
N1 Ni1 O4 93.2(3) . . ?
O1 Ni1 O7 172.7(3) . . ?
N1 Ni1 O7 93.9(3) . . ?
O4 Ni1 O7 88.0(3) . . ?
O1 Ni1 N3 100.6(3) . . ?
N1 Ni1 N3 97.5(3) . . ?
O4 Ni1 N3 164.0(3) . . ?
O7 Ni1 N3 79.4(3) . . ?
O1 Ni1 N2 92.4(3) . . ?
N1 Ni1 N2 167.0(4) . . ?
O4 Ni1 N2 77.7(3) . . ?
O7 Ni1 N2 94.9(3) . . ?
N3 Ni1 N2 93.4(3) . . ?
O10 Ni2 O10 64.4(6) 2_758 . ?
O10 Ni2 O13 171.0(5) 2_758 . ?
O10 Ni2 O13 109.9(5) . . ?
O10 Ni2 O13 109.9(5) 2_758 2_758 ?
O10 Ni2 O13 171.0(5) . 2_758 ?
O13 Ni2 O13 76.6(9) . 2_758 ?
O10 Ni2 N4 90.0(4) 2_758 . ?
O10 Ni2 N4 80.4(4) . . ?
O13 Ni2 N4 95.9(6) . . ?
O13 Ni2 N4 92.9(6) 2_758 . ?
O10 Ni2 N4 80.4(4) 2_758 2_758 ?
O10 Ni2 N4 90.0(4) . 2_758 ?
O13 Ni2 N4 92.9(6) . 2_758 ?
O13 Ni2 N4 95.9(6) 2_758 2_758 ?
N4 Ni2 N4 168.7(6) . 2_758 ?
O10 Ni2 N5 166.0(11) 2_758 2_758 ?
O10 Ni2 N5 101.6(11) . 2_758 ?
O13 Ni2 N5 11.4(13) . 2_758 ?
O13 Ni2 N5 83.9(12) 2_758 2_758 ?
N4 Ni2 N5 86.9(15) . 2_758 ?
N4 Ni2 N5 101.0(15) 2_758 2_758 ?
O10 Ni2 N5 101.6(6) 2_758 . ?
O10 Ni2 N5 166.0(7) . . ?
O13 Ni2 N5 83.9(7) . . ?
O13 Ni2 N5 11.4(8) 2_758 . ?
N4 Ni2 N5 101.0(7) . . ?
N4 Ni2 N5 86.9(7) 2_758 . ?
N5 Ni2 N5 92.4(16) 2_758 . ?
C1 O1 Ni1 115.2(7) . . ?
C1 O1 HO1 109.6 . . ?
Ni1 O1 HO1 131.1 . . ?
C7 O2 C8 118.4(14) . . ?
C10 O4 Ni1 117.5(7) . . ?
C10 O4 HO4 109.2 . . ?
Ni1 O4 HO4 133.3 . . ?
C16 O5 C17 115.5(10) . . ?
C19 O7 Ni1 115.9(7) . . ?
C19 O7 HO7 109.2 . . ?
Ni1 O7 HO7 134.8 . . ?
C25 O8 C26 115.0(8) . . ?
C28 O10 Ni2 114.1(7) . . ?
C28 O10 HO10 103.8 . . ?
Ni2 O10 HO10 131.1 . . ?
C34 O11 C35 116.3(9) . . ?
C2 N1 C6 117.0(9) . . ?
C2 N1 Ni1 117.1(7) . . ?
C6 N1 Ni1 125.7(7) . . ?
C11 N2 C15 120.2(9) . . ?
C11 N2 Ni1 117.2(7) . . ?
C15 N2 Ni1 122.6(8) . . ?
C24 N3 C20 120.2(9) . . ?
C24 N3 Ni1 125.8(7) . . ?
C20 N3 Ni1 113.5(7) . . ?
C33 N4 C29 118.9(11) . . ?
C33 N4 Ni2 126.5(9) . . ?
C29 N4 Ni2 114.4(9) . . ?
O1 C1 C2 111.5(10) . . ?
O1 C1 H1A 109.3 . . ?
C2 C1 H1A 109.3 . . ?
O1 C1 H1B 109.3 . . ?
C2 C1 H1B 109.3 . . ?
H1A C1 H1B 108.0 . . ?
N1 C2 C3 123.0(11) . . ?
N1 C2 C1 114.3(9) . . ?
C3 C2 C1 122.7(10) . . ?
C4 C3 C2 118.7(11) . . ?
C4 C3 H3 120.6 . . ?
C2 C3 H3 120.6 . . ?
C3 C4 C5 120.2(10) . . ?
C3 C4 H4 119.9 . . ?
C5 C4 H4 119.9 . . ?
C6 C5 C4 117.4(12) . . ?
C6 C5 C7 119.6(11) . . ?
C4 C5 C7 123.0(10) . . ?
N1 C6 C5 123.5(11) . . ?
N1 C6 H6 118.2 . . ?
C5 C6 H6 118.2 . . ?
O3 C7 O2 120.1(14) . . ?
O3 C7 C5 123.8(10) . . ?
O2 C7 C5 116.0(13) . . ?
O2 C8 C9 99(2) . . ?
O2 C8 H8A 112.0 . . ?
C9 C8 H8A 112.0 . . ?
O2 C8 H8B 112.0 . . ?
C9 C8 H8B 112.0 . . ?
H8A C8 H8B 109.6 . . ?
C8 C9 H9A 109.5 . . ?
C8 C9 H9B 109.5 . . ?
H9A C9 H9B 109.5 . . ?
C8 C9 H9C 109.5 . . ?
H9A C9 H9C 109.5 . . ?
H9B C9 H9C 109.5 . . ?
O4 C10 C11 109.8(10) . . ?
O4 C10 H10A 109.7 . . ?
C11 C10 H10A 109.7 . . ?
O4 C10 H10B 109.7 . . ?
C11 C10 H10B 109.7 . . ?
H10A C10 H10B 108.2 . . ?
N2 C11 C12 120.8(11) . . ?
N2 C11 C10 116.9(9) . . ?
C12 C11 C10 122.3(11) . . ?
C13 C12 C11 121.2(13) . . ?
C13 C12 H12 119.4 . . ?
C11 C12 H12 119.4 . . ?
C12 C13 C14 117.9(11) . . ?
C12 C13 H13 121.0 . . ?
C14 C13 H13 121.0 . . ?
C13 C14 C15 119.8(11) . . ?
C13 C14 C16 123.0(11) . . ?
C15 C14 C16 117.1(12) . . ?
N2 C15 C14 120.0(12) . . ?
N2 C15 H15 120.0 . . ?
C14 C15 H15 120.0 . . ?
O6 C16 O5 125.0(15) . . ?
O6 C16 C14 121.1(16) . . ?
O5 C16 C14 113.9(11) . . ?
O5 C17 C18 106.7(11) . . ?
O5 C17 H17A 110.4 . . ?
C18 C17 H17A 110.4 . . ?
O5 C17 H17B 110.4 . . ?
C18 C17 H17B 110.4 . . ?
H17A C17 H17B 108.6 . . ?
C17 C18 H18A 109.5 . . ?
C17 C18 H18B 109.5 . . ?
H18A C18 H18B 109.5 . . ?
C17 C18 H18C 109.5 . . ?
H18A C18 H18C 109.5 . . ?
H18B C18 H18C 109.5 . . ?
O7 C19 C20 109.3(8) . . ?
O7 C19 H19A 109.8 . . ?
C20 C19 H19A 109.8 . . ?
O7 C19 H19B 109.8 . . ?
C20 C19 H19B 109.8 . . ?
H19A C19 H19B 108.3 . . ?
N3 C20 C21 121.2(8) . . ?
N3 C20 C19 118.9(9) . . ?
C21 C20 C19 119.9(9) . . ?
C22 C21 C20 118.4(9) . . ?
C22 C21 H21 120.8 . . ?
C20 C21 H21 120.8 . . ?
C21 C22 C23 118.3(9) . . ?
C21 C22 H22 120.8 . . ?
C23 C22 H22 120.8 . . ?
C24 C23 C22 119.2(8) . . ?
C24 C23 C25 119.6(8) . . ?
C22 C23 C25 121.2(9) . . ?
N3 C24 C23 122.6(9) . . ?
N3 C24 H24 118.7 . . ?
C23 C24 H24 118.7 . . ?
O9 C25 O8 124.8(9) . . ?
O9 C25 C23 122.8(9) . . ?
O8 C25 C23 112.4(8) . . ?
O8 C26 C27 112.3(9) . . ?
O8 C26 H26A 109.1 . . ?
C27 C26 H26A 109.1 . . ?
O8 C26 H26B 109.1 . . ?
C27 C26 H26B 109.1 . . ?
H26A C26 H26B 107.9 . . ?
C26 C27 H27A 109.5 . . ?
C26 C27 H27B 109.5 . . ?
H27A C27 H27B 109.5 . . ?
C26 C27 H27C 109.5 . . ?
H27A C27 H27C 109.5 . . ?
H27B C27 H27C 109.5 . . ?
C29 C28 O10 112.9(11) . . ?
C29 C28 H28A 109.0 . . ?
O10 C28 H28A 109.0 . . ?
C29 C28 H28B 109.0 . . ?
O10 C28 H28B 109.0 . . ?
H28A C28 H28B 107.8 . . ?
N4 C29 C30 122.5(12) . . ?
N4 C29 C28 114.9(12) . . ?
C30 C29 C28 122.5(13) . . ?
C29 C30 C31 118.5(13) . . ?
C29 C30 H30 120.7 . . ?
C31 C30 H30 120.7 . . ?
C32 C31 C30 119.1(12) . . ?
C32 C31 H31 120.4 . . ?
C30 C31 H31 120.4 . . ?
C31 C32 C33 119.0(12) . . ?
C31 C32 C34 118.5(11) . . ?
C33 C32 C34 122.5(12) . . ?
N4 C33 C32 121.7(12) . . ?
N4 C33 H33 119.1 . . ?
C32 C33 H33 119.1 . . ?
O12 C34 O11 123.8(11) . . ?
O12 C34 C32 123.8(12) . . ?
O11 C34 C32 112.4(11) . . ?
O11 C35 C36 109.0(11) . . ?
O11 C35 H35A 109.9 . . ?
C36 C35 H35A 109.9 . . ?
O11 C35 H35B 109.9 . . ?
C36 C35 H35B 109.9 . . ?
H35A C35 H35B 108.3 . . ?
C35 C36 H36A 109.5 . . ?
C35 C36 H36B 109.5 . . ?
H36A C36 H36B 109.5 . . ?
C35 C36 H36C 109.5 . . ?
H36A C36 H36C 109.5 . . ?
H36B C36 H36C 109.5 . . ?
C37 O13 Ni2 115.1(12) . . ?
C37 O13 HO13 112.4 . . ?
Ni2 O13 HO13 132.3 . . ?
C43 O14 C44 121(4) . . ?
O13 C37 C38 106.6(17) . . ?
O13 C37 H37A 110.4 . . ?
C38 C37 H37A 110.4 . . ?
O13 C37 H37B 110.4 . . ?
C38 C37 H37B 110.4 . . ?
H37A C37 H37B 108.6 . . ?
C39 C38 N5 120.0 . . ?
C39 C38 C37 116.5(15) . . ?
N5 C38 C37 122.9(15) . . ?
C40 C39 C38 120.0 . . ?
C40 C39 H39 120.0 . . ?
C38 C39 H39 120.0 . . ?
C41 C40 C39 120.0 . . ?
C41 C40 H40 120.0 . . ?
C39 C40 H40 120.0 . . ?
C43 C41 C40 119.9(8) . . ?
C43 C41 C42 120.0(8) . . ?
C40 C41 C42 120.0 . . ?
C41 C42 N5 120.0 . . ?
C41 C42 H42 120.0 . . ?
N5 C42 H42 120.0 . . ?
C42 N5 C38 120.0 . . ?
C42 N5 Ni2 131.3(10) . . ?
C38 N5 Ni2 107.9(10) . . ?
O15 C43 C41 121(3) . . ?
O15 C43 O14 117(4) . . ?
C41 C43 O14 121(2) . . ?
O14 C44 C45 107(3) . . ?
O14 C44 H44A 110.4 . . ?
C45 C44 H44A 110.4 . . ?
O14 C44 H44B 110.4 . . ?
C45 C44 H44B 110.4 . . ?
H44A C44 H44B 108.6 . . ?

loop_
_geom_bond_atom_site_label_1
_geom_bond_atom_site_label_2
_geom_bond_distance
_geom_bond_site_symmetry_2
_geom_bond_publ_flag
Ni1 O1 2.039(9) . ?
Ni1 N1 2.048(8) . ?
Ni1 O4 2.071(7) . ?
Ni1 O7 2.069(9) . ?
Ni1 N3 2.076(8) . ?
Ni1 N2 2.086(8) . ?
Ni2 O10 1.919(9) 2_758 ?
Ni2 O10 1.919(9) . ?
Ni2 O13 2.055(15) . ?
Ni2 O13 2.055(14) 2_758 ?
Ni2 N4 2.072(9) . ?
Ni2 N4 2.072(9) 2_758 ?
Ni2 N5 2.09(2) 2_758 ?
Ni2 N5 2.087(14) . ?
O1 C1 1.407(14) . ?
O1 HO1 0.8347 . ?
O2 C7 1.301(14) . ?
O2 C8 1.46(2) . ?
O3 C7 1.215(16) . ?
O4 C10 1.423(14) . ?
O4 HO4 0.8515 . ?
O5 C16 1.300(19) . ?
O5 C17 1.452(14) . ?
O6 C16 1.230(15) . ?
O7 C19 1.422(13) . ?
O7 HO7 0.8474 . ?
O8 C25 1.324(12) . ?
O8 C26 1.458(12) . ?
O9 C25 1.196(12) . ?
O10 C28 1.492(14) . ?
O10 HO10 0.8766 . ?
O11 C34 1.387(15) . ?
O11 C35 1.469(14) . ?
O12 C34 1.166(14) . ?
N1 C2 1.339(13) . ?
N1 C6 1.341(14) . ?
N2 C11 1.322(14) . ?
N2 C15 1.356(14) . ?
N3 C24 1.320(12) . ?
N3 C20 1.355(13) . ?
N4 C33 1.315(15) . ?
N4 C29 1.333(18) . ?
C1 C2 1.503(17) . ?
C1 H1A 0.9900 . ?
C1 H1B 0.9900 . ?
C2 C3 1.375(14) . ?
C3 C4 1.340(18) . ?
C3 H3 0.9500 . ?
C4 C5 1.395(18) . ?
C4 H4 0.9500 . ?
C5 C6 1.363(13) . ?
C5 C7 1.448(19) . ?
C6 H6 0.9500 . ?
C8 C9 1.58(3) . ?
C8 H8A 0.9900 . ?
C8 H8B 0.9900 . ?
C9 H9A 0.9800 . ?
C9 H9B 0.9800 . ?
C9 H9C 0.9800 . ?
C10 C11 1.519(16) . ?
C10 H10A 0.9900 . ?
C10 H10B 0.9900 . ?
C11 C12 1.388(15) . ?
C12 C13 1.348(18) . ?
C12 H12 0.9500 . ?
C13 C14 1.389(19) . ?
C13 H13 0.9500 . ?
C14 C15 1.396(16) . ?
C14 C16 1.52(2) . ?
C15 H15 0.9500 . ?
C17 C18 1.55(2) . ?
C17 H17A 0.9900 . ?
C17 H17B 0.9900 . ?
C18 H18A 0.9800 . ?
C18 H18B 0.9800 . ?
C18 H18C 0.9800 . ?
C19 C20 1.515(13) . ?
C19 H19A 0.9900 . ?
C19 H19B 0.9900 . ?
C20 C21 1.408(14) . ?
C21 C22 1.407(14) . ?
C21 H21 0.9500 . ?
C22 C23 1.405(13) . ?
C22 H22 0.9500 . ?
C23 C24 1.381(14) . ?
C23 C25 1.501(13) . ?
C24 H24 0.9500 . ?
C26 C27 1.480(15) . ?
C26 H26A 0.9900 . ?
C26 H26B 0.9900 . ?
C27 H27A 0.9800 . ?
C27 H27B 0.9800 . ?
C27 H27C 0.9800 . ?
C28 C29 1.433(18) . ?
C28 H28A 0.9900 . ?
C28 H28B 0.9900 . ?
C29 C30 1.385(18) . ?
C30 C31 1.417(17) . ?
C30 H30 0.9500 . ?
C31 C32 1.318(19) . ?
C31 H31 0.9500 . ?
C32 C33 1.449(16) . ?
C32 C34 1.481(17) . ?
C33 H33 0.9500 . ?
C35 C36 1.468(19) . ?
C35 H35A 0.9900 . ?
C35 H35B 0.9900 . ?
C36 H36A 0.9800 . ?
C36 H36B 0.9800 . ?
C36 H36C 0.9800 . ?
O13 C37 1.49(3) . ?
O13 HO13 0.8509 . ?
O14 C43 1.30(4) . ?
O14 C44 1.458(19) . ?
O15 C43 1.16(4) . ?
C37 C38 1.57(3) . ?
C37 H37A 0.9900 . ?
C37 H37B 0.9900 . ?
C38 C39 1.3900 . ?
C38 N5 1.3900 . ?
C39 C40 1.3900 . ?
C39 H39 0.9500 . ?
C40 C41 1.3900 . ?
C40 H40 0.9500 . ?
C41 C43 1.26(4) . ?
C41 C42 1.3900 . ?
C42 N5 1.3900 . ?
C42 H42 0.9500 . ?
C45 C44 1.492(19) . ?
C45 H45A 0.9800 . ?
C45 H45B 0.9800 . ?
C45 H45C 0.9800 . ?
C44 H44A 0.9900 . ?
C44 H44B 0.9900 . ?
C46 O16 1.39(4) . ?
